data_1567172
loop_
_publ_author_name
'Jang, Yoon-Jung'
'Sangroniz, Leire'
'Hillmyer, Marc A.'

_publ_section_title
;
 Ductile gas barrier poly(ester--amide)s derived from glycolide
;
_journal_issue 26
_journal_name_full 'Polymer Chemistry'
_journal_page_first 3882
_journal_page_last 3891
_journal_paper_doi 10.1039/D2PY00479H
_journal_volume 13
_journal_year 2022
_chemical_formula_moiety 'C10 H20 N2 O4'
_chemical_formula_sum 'C10 H20 N2 O4'
_chemical_formula_weight 232.28
_chemical_melting_point 128
_space_group_crystal_system monoclinic
_space_group_IT_number 15
_space_group_name_Hall '-C 2yc'
_space_group_name_H-M_alt 'C 1 2/c 1'
_atom_sites_solution_hydrogens mixed
_audit_creation_method SHELXL-2018/3
_audit_update_record
;
2022-04-14 deposited with the CCDC.	2022-06-09 downloaded from the CCDC.
;
_cell_angle_alpha 90
_cell_angle_beta 103.025(3)
_cell_angle_gamma 90
_cell_formula_units_Z 4
_cell_length_a 25.3633(17)
_cell_length_b 5.2161(3)
_cell_length_c 8.9982(4)
_cell_measurement_reflns_used 2761
_cell_measurement_temperature 125(2)
_cell_measurement_theta_max 30.10
_cell_measurement_theta_min 3.30
_cell_volume 1159.81(12)
_computing_cell_refinement 'Bruker SAINT'
_computing_data_collection 'Bruker APEX3'
_computing_data_reduction 'Bruker SAINT'
_computing_molecular_graphics 'Bruker SHELXTL'
_computing_publication_material 'Bruker SHELXTL'
_computing_structure_refinement 'SHELXL-2018/3 (Sheldrick, 2018)'
_computing_structure_solution 'SHELXT 2014/5 (Sheldrick, 2014)'
_diffrn_ambient_temperature 125(2)
_diffrn_measured_fraction_theta_full 0.998
_diffrn_measured_fraction_theta_max 0.992
_diffrn_measurement_device_type 'Bruker PHOTON-III CPAD'
_diffrn_measurement_method '\f and \w scans'
_diffrn_radiation_type MoK\a
_diffrn_radiation_wavelength 0.71073
_diffrn_reflns_av_R_equivalents 0.0425
_diffrn_reflns_av_unetI/netI 0.0428
_diffrn_reflns_Laue_measured_fraction_full 0.998
_diffrn_reflns_Laue_measured_fraction_max 0.992
_diffrn_reflns_limit_h_max 30
_diffrn_reflns_limit_h_min -36
_diffrn_reflns_limit_k_max 7
_diffrn_reflns_limit_k_min -5
_diffrn_reflns_limit_l_max 12
_diffrn_reflns_limit_l_min -12
_diffrn_reflns_number 5679
_diffrn_reflns_point_group_measured_fraction_full 0.998
_diffrn_reflns_point_group_measured_fraction_max 0.992
_diffrn_reflns_theta_full 25.242
_diffrn_reflns_theta_max 30.757
_diffrn_reflns_theta_min 3.298
_diffrn_source micro-focus
_exptl_absorpt_coefficient_mu 0.102
_exptl_absorpt_correction_T_max 0.7461
_exptl_absorpt_correction_T_min 0.6446
_exptl_absorpt_correction_type multi-scan
_exptl_absorpt_process_details 'SADABS-2016/2, Sheldrick'
_exptl_crystal_colour colourless
_exptl_crystal_density_diffrn 1.330
_exptl_crystal_description needle
_exptl_crystal_F_000 504
_exptl_crystal_recrystallization_method 'Re-crystallisation from solvent: Acetone and water'
_exptl_crystal_size_max 0.210
_exptl_crystal_size_mid 0.060
_exptl_crystal_size_min 0.040
_refine_diff_density_max 0.319
_refine_diff_density_min -0.363
_refine_diff_density_rms 0.109
_refine_ls_extinction_method none
_refine_ls_goodness_of_fit_ref 1.088
_refine_ls_hydrogen_treatment mixed
_refine_ls_matrix_type full
_refine_ls_number_parameters 79
_refine_ls_number_reflns 1794
_refine_ls_number_restraints 2
_refine_ls_restrained_S_all 1.088
_refine_ls_R_factor_all 0.0551
_refine_ls_R_factor_gt 0.0429
_refine_ls_shift/su_max 0.001
_refine_ls_shift/su_mean 0.000
_refine_ls_structure_factor_coef Fsqd
_refine_ls_weighting_details 'w=1/[\s^2^(Fo^2^)+(0.0593P)^2^+0.3869P] where P=(Fo^2^+2Fc^2^)/3'
_refine_ls_weighting_scheme calc
_refine_ls_wR_factor_gt 0.1093
_refine_ls_wR_factor_ref 0.1191
_reflns_Friedel_coverage 0.000
_reflns_number_gt 1439
_reflns_number_total 1794
_reflns_threshold_expression 'I > 2\s(I)'
_cod_data_source_file d2py00479h2.cif
_cod_data_source_block 20107z
_cod_depositor_comments 'Adding full bibliography for 1567170--1567172.cif.'
_cod_original_sg_symbol_H-M 'C 2/c'
_cod_database_code 1567172
_shelx_shelxl_version_number 2018/3
_shelx_space_group_comment
;
The symmetry employed for this shelxl refinement is uniquely defined
by the following loop, which should always be used as a source of
symmetry information in preference to the above space-group names.
They are only intended as comments.
;
_shelx_estimated_absorpt_t_min 0.979
_shelx_estimated_absorpt_t_max 0.996

loop_
_space_group_symop_operation_xyz
'x, y, z'
'-x, y, -z+1/2'
'x+1/2, y+1/2, z'
'-x+1/2, y+1/2, -z+1/2'
'-x, -y, -z'
'x, -y, z-1/2'
'-x+1/2, -y+1/2, -z'
'x+1/2, -y+1/2, z-1/2'

loop_
_atom_site_label
_atom_site_type_symbol
_atom_site_fract_x
_atom_site_fract_y
_atom_site_fract_z
_atom_site_U_iso_or_equiv
_atom_site_adp_type
_atom_site_occupancy
_atom_site_site_symmetry_order
_atom_site_calc_flag
_atom_site_refinement_flags_posn
_atom_site_refinement_flags_adp
_atom_site_refinement_flags_occupancy
_atom_site_disorder_assembly
_atom_site_disorder_group
O1 O 0.65636(3) 0.23501(15) 0.39481(8) 0.0196(2) Uani 1 1 d . . . . .
N1 N 0.63618(4) 0.46119(17) 0.58897(9) 0.0162(2) Uani 1 1 d D . . . .
H1A H 0.6457(5) 0.497(3) 0.6903(4) 0.019 Uiso 1 1 d D U . . .
C1 C 0.51773(4) 0.9188(2) 0.46046(11) 0.0181(2) Uani 1 1 d . . . . .
H1B H 0.494542 0.796154 0.391017 0.022 Uiso 1 1 calc R U . . .
H1C H 0.535326 1.031915 0.397667 0.022 Uiso 1 1 calc R U . . .
O2 O 0.70471(4) 0.18438(16) 0.80085(9) 0.0196(2) Uani 1 1 d . . . . .
H2A H 0.6887(6) 0.056(3) 0.8320(15) 0.023 Uiso 1 1 d . U . . .
C2 C 0.56121(4) 0.7703(2) 0.57143(12) 0.0178(2) Uani 1 1 d . . . . .
H2B H 0.584565 0.891546 0.641491 0.021 Uiso 1 1 calc R U . . .
H2C H 0.543923 0.654090 0.633356 0.021 Uiso 1 1 calc R U . . .
C3 C 0.59554(4) 0.6147(2) 0.48642(11) 0.0180(2) Uani 1 1 d . . . . .
H3A H 0.571770 0.499950 0.412873 0.022 Uiso 1 1 calc R U . . .
H3B H 0.613841 0.732374 0.427843 0.022 Uiso 1 1 calc R U . . .
C4 C 0.66379(4) 0.28062(19) 0.53429(11) 0.0143(2) Uani 1 1 d . . . . .
C5 C 0.70538(5) 0.1301(2) 0.64777(11) 0.0169(2) Uani 1 1 d . . . . .
H5A H 0.698651 -0.055267 0.628886 0.020 Uiso 1 1 calc R U . . .
H5B H 0.741811 0.169007 0.631089 0.020 Uiso 1 1 calc R U . . .

loop_
_atom_site_aniso_label
_atom_site_aniso_U_11
_atom_site_aniso_U_22
_atom_site_aniso_U_33
_atom_site_aniso_U_23
_atom_site_aniso_U_13
_atom_site_aniso_U_12
O1 0.0241(4) 0.0200(4) 0.0147(4) -0.0010(3) 0.0045(3) 0.0048(3)
N1 0.0173(5) 0.0168(4) 0.0141(4) -0.0008(3) 0.0027(3) 0.0039(3)
C1 0.0202(5) 0.0186(5) 0.0154(5) 0.0009(4) 0.0041(4) 0.0052(4)
O2 0.0246(4) 0.0189(4) 0.0150(4) 0.0018(3) 0.0040(3) -0.0026(3)
C2 0.0191(5) 0.0192(5) 0.0155(5) 0.0009(4) 0.0047(4) 0.0062(4)
C3 0.0193(5) 0.0199(5) 0.0145(4) 0.0009(4) 0.0032(4) 0.0070(4)
C4 0.0144(5) 0.0132(4) 0.0160(5) 0.0007(3) 0.0049(4) -0.0006(4)
C5 0.0171(5) 0.0170(5) 0.0169(5) 0.0019(4) 0.0047(4) 0.0031(4)

loop_
_atom_type_symbol
_atom_type_description
_atom_type_scat_dispersion_real
_atom_type_scat_dispersion_imag
_atom_type_scat_source
C C 0.0033 0.0016 'International Tables Vol C Tables 4.2.6.8 and 6.1.1.4'
H H 0.0000 0.0000 'International Tables Vol C Tables 4.2.6.8 and 6.1.1.4'
N N 0.0061 0.0033 'International Tables Vol C Tables 4.2.6.8 and 6.1.1.4'
O O 0.0106 0.0060 'International Tables Vol C Tables 4.2.6.8 and 6.1.1.4'

loop_
_geom_angle_atom_site_label_1
_geom_angle_atom_site_label_2
_geom_angle_atom_site_label_3
_geom_angle
_geom_angle_site_symmetry_1
_geom_angle_site_symmetry_3
_geom_angle_publ_flag
C4 N1 C3 120.66(8) . . ?
C4 N1 H1A 118.4(9) . . ?
C3 N1 H1A 120.7(9) . . ?
C2 C1 C1 113.16(10) . 5_676 ?
C2 C1 H1B 108.9 . . ?
C1 C1 H1B 108.9 5_676 . ?
C2 C1 H1C 108.9 . . ?
C1 C1 H1C 108.9 5_676 . ?
H1B C1 H1C 107.8 . . ?
C5 O2 H2A 105.7(9) . . ?
C3 C2 C1 110.78(8) . . ?
C3 C2 H2B 109.5 . . ?
C1 C2 H2B 109.5 . . ?
C3 C2 H2C 109.5 . . ?
C1 C2 H2C 109.5 . . ?
H2B C2 H2C 108.1 . . ?
N1 C3 C2 112.26(8) . . ?
N1 C3 H3A 109.2 . . ?
C2 C3 H3A 109.2 . . ?
N1 C3 H3B 109.2 . . ?
C2 C3 H3B 109.2 . . ?
H3A C3 H3B 107.9 . . ?
O1 C4 N1 122.20(9) . . ?
O1 C4 C5 120.26(9) . . ?
N1 C4 C5 117.54(9) . . ?
O2 C5 C4 113.29(9) . . ?
O2 C5 H5A 108.9 . . ?
C4 C5 H5A 108.9 . . ?
O2 C5 H5B 108.9 . . ?
C4 C5 H5B 108.9 . . ?
H5A C5 H5B 107.7 . . ?

loop_
_geom_bond_atom_site_label_1
_geom_bond_atom_site_label_2
_geom_bond_distance
_geom_bond_site_symmetry_2
_geom_bond_publ_flag
O1 C4 1.2493(12) . ?
N1 C4 1.3322(13) . ?
N1 C3 1.4582(13) . ?
N1 H1A 0.909(2) . ?
C1 C2 1.5221(15) . ?
C1 C1 1.524(2) 5_676 ?
C1 H1B 0.9900 . ?
C1 H1C 0.9900 . ?
O2 C5 1.4100(12) . ?
O2 H2A 0.863(16) . ?
C2 C3 1.5173(14) . ?
C2 H2B 0.9900 . ?
C2 H2C 0.9900 . ?
C3 H3A 0.9900 . ?
C3 H3B 0.9900 . ?
C4 C5 1.5120(14) . ?
C5 H5A 0.9900 . ?
C5 H5B 0.9900 . ?

loop_
_geom_hbond_atom_site_label_D
_geom_hbond_atom_site_label_H
_geom_hbond_atom_site_label_A
_geom_hbond_distance_DH
_geom_hbond_distance_HA
_geom_hbond_distance_DA
_geom_hbond_angle_DHA
_geom_hbond_site_symmetry_A
_geom_hbond_publ_flag
N1 H1A O1 0.909(2) 2.277(7) 3.1164(11) 153.4(12) 6_566 yes
O2 H2A O1 0.863(16) 1.871(16) 2.7334(11) 176.9(14) 6_556 yes

loop_
_geom_torsion_atom_site_label_1
_geom_torsion_atom_site_label_2
_geom_torsion_atom_site_label_3
_geom_torsion_atom_site_label_4
_geom_torsion
_geom_torsion_site_symmetry_1
_geom_torsion_site_symmetry_2
_geom_torsion_site_symmetry_3
_geom_torsion_site_symmetry_4
_geom_torsion_publ_flag
C1 C1 C2 C3 -179.40(12) 5_676 . . . ?
C4 N1 C3 C2 168.56(10) . . . . ?
C1 C2 C3 N1 -177.53(9) . . . . ?
C3 N1 C4 O1 0.07(16) . . . . ?
C3 N1 C4 C5 179.79(9) . . . . ?
O1 C4 C5 O2 -173.38(9) . . . . ?
N1 C4 C5 O2 6.89(14) . . . . ?
